data_4066807
loop_
_publ_author_name
'Yoshida, Keita'
'Yamaguchi, Shigeru'
'Osuka, Atsuhiro'
'Shinokubo, Hiroshi'

_publ_section_title
;
 Platinum(II) and Platinum(IV) Porphyrin Pincer Complexes: Synthesis,
 Structures, and Reactivity
;
_journal_issue 17
_journal_name_full Organometallics
_journal_page_first 3997
_journal_paper_doi 10.1021/om100644n
_journal_volume 29
_journal_year 2010
_chemical_formula_sum 'C90 H92 Cl2 N6 Ni'
_chemical_formula_weight 1387.31
_chemical_name_systematic
; 
 ? 
;
_space_group_IT_number 14
_symmetry_cell_setting monoclinic
_symmetry_space_group_name_Hall '-P 2yn'
_symmetry_space_group_name_H-M 'P 1 21/n 1'
_atom_sites_solution_hydrogens geom
_atom_sites_solution_primary direct
_atom_sites_solution_secondary difmap
_audit_creation_method SHELXL-97
_cell_angle_alpha 90.000(5)
_cell_angle_beta 101.791(5)
_cell_angle_gamma 90.000(5)
_cell_formula_units_Z 4
_cell_length_a 12.014(5)
_cell_length_b 33.877(5)
_cell_length_c 18.949(5)
_cell_measurement_reflns_used 5895
_cell_measurement_temperature 153(2)
_cell_measurement_theta_max 27.65
_cell_measurement_theta_min 2.21
_cell_volume 7549(4)
_computing_cell_refinement 'Bruker SMART'
_computing_data_collection 'Bruker SMART'
_computing_data_reduction 'Bruker SAINT'
_computing_molecular_graphics 'Bruker SHELXTL'
_computing_publication_material 'Bruker SHELXTL'
_computing_structure_refinement 'SHELXL-97 (Sheldrick, 1997)'
_computing_structure_solution 'SHELXS-97 (Sheldrick, 1990)'
_diffrn_ambient_temperature 153(2)
_diffrn_detector_area_resol_mean 8.366
_diffrn_measured_fraction_theta_full 0.992
_diffrn_measured_fraction_theta_max 0.992
_diffrn_measurement_device_type 'CCD area detector'
_diffrn_measurement_method 'phi and omega scans'
_diffrn_radiation_monochromator graphite
_diffrn_radiation_source 'fine-focus sealed tube'
_diffrn_radiation_type MoK\a
_diffrn_radiation_wavelength 0.71069
_diffrn_reflns_av_R_equivalents 0.0373
_diffrn_reflns_av_sigmaI/netI 0.0456
_diffrn_reflns_limit_h_max 16
_diffrn_reflns_limit_h_min -15
_diffrn_reflns_limit_k_max 45
_diffrn_reflns_limit_k_min -45
_diffrn_reflns_limit_l_max 25
_diffrn_reflns_limit_l_min -17
_diffrn_reflns_number 55784
_diffrn_reflns_theta_full 28.36
_diffrn_reflns_theta_max 28.36
_diffrn_reflns_theta_min 1.25
_exptl_absorpt_coefficient_mu 0.378
_exptl_absorpt_correction_T_max 0.9282
_exptl_absorpt_correction_T_min 0.8335
_exptl_absorpt_correction_type empirical
_exptl_crystal_colour green
_exptl_crystal_density_diffrn 1.221
_exptl_crystal_density_method 'not measured'
_exptl_crystal_description prism
_exptl_crystal_F_000 2944
_exptl_crystal_size_max 0.50
_exptl_crystal_size_mid 0.50
_exptl_crystal_size_min 0.20
_refine_diff_density_max 3.268
_refine_diff_density_min -1.320
_refine_diff_density_rms 0.112
_refine_ls_extinction_method none
_refine_ls_goodness_of_fit_ref 1.042
_refine_ls_hydrogen_treatment constr
_refine_ls_matrix_type full
_refine_ls_number_parameters 910
_refine_ls_number_reflns 18728
_refine_ls_number_restraints 0
_refine_ls_restrained_S_all 1.042
_refine_ls_R_factor_all 0.0831
_refine_ls_R_factor_gt 0.0595
_refine_ls_shift/su_max 0.002
_refine_ls_shift/su_mean 0.000
_refine_ls_structure_factor_coef Fsqd
_refine_ls_weighting_details 'calc w=1/[\s^2^(Fo^2^)+(0.1023P)^2^+6.4005P] where P=(Fo^2^+2Fc^2^)/3'
_refine_ls_weighting_scheme calc
_refine_ls_wR_factor_gt 0.1613
_refine_ls_wR_factor_ref 0.1792
_reflns_number_gt 14092
_reflns_number_total 18728
_reflns_threshold_expression >2sigma(I)
_cod_data_source_file om100644n_si_001.cif
_cod_data_source_block 5
_cod_depositor_comments
;
The following automatic conversions were performed:

'_symmetry_cell_setting' value 'Monoclinic' changed to 'monoclinic'
according to /home/saulius/struct/CIF-dictionaries/cif_core.dic
dictionary named 'cif_core.dic' version 2.4.1 from 2010-06-29.

Automatic conversion script
Id: cif_fix_values 1715 2011-07-08 13:25:40Z adriana 
;
_cod_original_sg_symbol_H-M P2(1)/n
_cod_database_code 4066807

loop_
_symmetry_equiv_pos_as_xyz
'x, y, z'
'-x+1/2, y+1/2, -z+1/2'
'-x, -y, -z'
'x-1/2, -y-1/2, z-1/2'

loop_
_atom_site_label
_atom_site_type_symbol
_atom_site_fract_x
_atom_site_fract_y
_atom_site_fract_z
_atom_site_U_iso_or_equiv
_atom_site_adp_type
_atom_site_occupancy
_atom_site_symmetry_multiplicity
_atom_site_calc_flag
_atom_site_refinement_flags
Ni1 Ni 0.55210(2) 0.164765(8) 0.538436(14) 0.01122(8) Uani 1 1 d .
Cl2 Cl 0.51599(9) 0.38153(3) 0.28252(7) 0.0593(3) Uani 1 1 d .
Cl1 Cl 0.69518(11) 0.00405(4) 0.48510(7) 0.0730(3) Uani 1 1 d .
N1 N 0.51794(16) 0.17841(6) 0.62935(10) 0.0134(4) Uani 1 1 d .
N5 N 0.46956(19) 0.25106(7) 0.83273(11) 0.0242(5) Uani 1 1 d .
C20 C 0.41894(18) 0.24130(6) 0.59793(12) 0.0137(4) Uani 1 1 d .
N2 N 0.65637(15) 0.12568(5) 0.58460(10) 0.0132(4) Uani 1 1 d .
N4 N 0.44372(15) 0.20275(5) 0.49194(10) 0.0132(4) Uani 1 1 d .
C5 C 0.59576(19) 0.11998(7) 0.70042(12) 0.0149(4) Uani 1 1 d .
C37 C 1.08819(19) 0.10353(7) 0.50432(13) 0.0170(4) Uani 1 1 d .
N3 N 0.59332(16) 0.15247(6) 0.44881(10) 0.0135(4) Uani 1 1 d .
C15 C 0.43184(19) 0.18256(7) 0.36595(12) 0.0143(4) Uani 1 1 d .
C68 C 0.2148(2) 0.28057(7) 0.47719(12) 0.0169(4) Uani 1 1 d .
C49 C 0.37895(19) 0.18843(7) 0.28777(12) 0.0157(4) Uani 1 1 d .
C18 C 0.30084(19) 0.25000(7) 0.47045(12) 0.0155(4) Uani 1 1 d .
C38 C 1.0867(2) 0.07784(7) 0.44656(13) 0.0189(5) Uani 1 1 d .
H38 H 1.1571 0.0699 0.4356 0.023 Uiso 1 1 calc R
N6 N 0.2167(2) 0.31398(6) 0.43872(12) 0.0256(5) Uani 1 1 d .
C51 C 0.34747(19) 0.23175(7) 0.18346(13) 0.0175(4) Uani 1 1 d .
C10 C 0.77228(18) 0.11738(7) 0.49238(12) 0.0148(4) Uani 1 1 d .
C41 C 1.1980(2) 0.11936(7) 0.55133(14) 0.0208(5) Uani 1 1 d .
C26 C 0.4983(2) 0.08376(7) 0.78529(12) 0.0184(5) Uani 1 1 d .
H26 H 0.4279 0.0915 0.7559 0.022 Uiso 1 1 calc R
C19 C 0.39077(18) 0.23204(6) 0.52421(12) 0.0141(4) Uani 1 1 d .
C73 C 0.36619(19) 0.27650(7) 0.62504(12) 0.0167(4) Uani 1 1 d .
C35 C 0.88130(19) 0.10211(7) 0.47692(12) 0.0156(4) Uani 1 1 d .
C50 C 0.3846(2) 0.22552(7) 0.25742(12) 0.0177(4) Uani 1 1 d .
H50 H 0.4143 0.2471 0.2875 0.021 Uiso 1 1 calc R
C39 C 0.9865(2) 0.06339(7) 0.40445(13) 0.0182(5) Uani 1 1 d .
C55 C 0.3626(2) 0.27289(7) 0.15334(13) 0.0213(5) Uani 1 1 d .
C16 C 0.39210(19) 0.20294(7) 0.41991(12) 0.0146(4) Uani 1 1 d .
C2 C 0.50444(19) 0.21877(7) 0.72638(12) 0.0159(4) Uani 1 1 d .
C54 C 0.3352(2) 0.15679(7) 0.24431(13) 0.0189(5) Uani 1 1 d .
H54 H 0.3317 0.1314 0.2652 0.023 Uiso 1 1 calc R
C40 C 0.88364(19) 0.07567(7) 0.42091(13) 0.0175(4) Uani 1 1 d .
H40 H 0.8141 0.0658 0.3934 0.021 Uiso 1 1 calc R
C25 C 0.4982(2) 0.05937(7) 0.84469(13) 0.0210(5) Uani 1 1 d .
C11 C 0.69517(19) 0.13681(7) 0.43879(12) 0.0152(4) Uani 1 1 d .
C1 C 0.48446(18) 0.21568(6) 0.64795(12) 0.0138(4) Uani 1 1 d .
C74 C 0.3857(2) 0.31433(7) 0.60189(13) 0.0225(5) Uani 1 1 d .
H74 H 0.4332 0.3181 0.5681 0.027 Uiso 1 1 calc R
C14 C 0.53386(19) 0.16174(7) 0.38097(12) 0.0149(4) Uani 1 1 d .
C21 C 0.6000(2) 0.09696(7) 0.76827(12) 0.0170(4) Uani 1 1 d .
C17 C 0.30195(19) 0.23129(7) 0.40707(12) 0.0164(4) Uani 1 1 d .
H17 H 0.2518 0.2362 0.3623 0.020 Uiso 1 1 calc R
C12 C 0.7008(2) 0.13827(7) 0.36343(13) 0.0201(5) Uani 1 1 d .
H12 H 0.7637 0.1310 0.3430 0.024 Uiso 1 1 calc R
C64 C 0.5615(2) 0.28907(7) 0.75382(13) 0.0208(5) Uani 1 1 d .
H64 H 0.5941 0.2901 0.7122 0.025 Uiso 1 1 calc R
C9 C 0.74505(19) 0.10924(7) 0.55891(12) 0.0148(4) Uani 1 1 d .
C6 C 0.65383(19) 0.10628(7) 0.64850(12) 0.0151(4) Uani 1 1 d .
C53 C 0.2960(2) 0.16186(7) 0.16947(13) 0.0191(5) Uani 1 1 d .
C63 C 0.51032(19) 0.25454(7) 0.77198(12) 0.0172(4) Uani 1 1 d .
C69 C 0.1335(2) 0.27325(7) 0.51808(14) 0.0209(5) Uani 1 1 d .
H69 H 0.1337 0.2491 0.5436 0.025 Uiso 1 1 calc R
C3 C 0.5313(2) 0.18175(7) 0.75214(12) 0.0174(4) Uani 1 1 d .
H3 H 0.5403 0.1736 0.8009 0.021 Uiso 1 1 calc R
C36 C 0.98368(19) 0.11533(7) 0.51908(13) 0.0163(4) Uani 1 1 d .
H36 H 0.9824 0.1326 0.5584 0.020 Uiso 1 1 calc R
C24 C 0.6033(2) 0.04901(7) 0.88760(13) 0.0222(5) Uani 1 1 d .
H24 H 0.6045 0.0323 0.9280 0.027 Uiso 1 1 calc R
C31 C 0.3883(2) 0.04276(8) 0.86298(14) 0.0268(6) Uani 1 1 d .
C23 C 0.7056(2) 0.06215(8) 0.87341(13) 0.0219(5) Uani 1 1 d .
C7 C 0.7377(2) 0.07526(7) 0.65960(13) 0.0199(5) Uani 1 1 d .
H7 H 0.7488 0.0561 0.6970 0.024 Uiso 1 1 calc R
C8 C 0.7976(2) 0.07863(7) 0.60682(13) 0.0196(5) Uani 1 1 d .
H8 H 0.8624 0.0636 0.6022 0.024 Uiso 1 1 calc R
C4 C 0.54381(18) 0.15728(7) 0.69259(12) 0.0144(4) Uani 1 1 d .
C52 C 0.3024(2) 0.19945(7) 0.14090(12) 0.0192(5) Uani 1 1 d .
H52 H 0.2753 0.2033 0.0907 0.023 Uiso 1 1 calc R
C22 C 0.7023(2) 0.08668(7) 0.81319(13) 0.0193(5) Uani 1 1 d .
H22 H 0.7715 0.0964 0.8030 0.023 Uiso 1 1 calc R
C77 C 0.2466(3) 0.30400(9) 0.70105(15) 0.0342(7) Uani 1 1 d .
H77 H 0.1989 0.3004 0.7348 0.041 Uiso 1 1 calc R
C65 C 0.5635(2) 0.32193(8) 0.79812(15) 0.0270(6) Uani 1 1 d .
H65 H 0.5964 0.3460 0.7867 0.032 Uiso 1 1 calc R
C70 C 0.1352(3) 0.34110(8) 0.44227(15) 0.0305(6) Uani 1 1 d .
H70 H 0.1346 0.3648 0.4154 0.037 Uiso 1 1 calc R
C78 C 0.2957(2) 0.27149(8) 0.67469(13) 0.0225(5) Uani 1 1 d .
H78 H 0.2813 0.2457 0.6905 0.027 Uiso 1 1 calc R
C66 C 0.5172(3) 0.31929(8) 0.85872(15) 0.0302(6) Uani 1 1 d .
H66 H 0.5152 0.3415 0.8890 0.036 Uiso 1 1 calc R
C27 C 0.8209(2) 0.04998(9) 0.91952(16) 0.0332(7) Uani 1 1 d .
C13 C 0.5992(2) 0.15197(7) 0.32764(12) 0.0187(5) Uani 1 1 d .
H13 H 0.5754 0.1546 0.2769 0.022 Uiso 1 1 calc R
C57 C 0.3089(3) 0.27615(9) 0.07261(15) 0.0341(7) Uani 1 1 d .
H57A H 0.3470 0.2578 0.0453 0.051 Uiso 1 1 calc R
H57B H 0.3175 0.3032 0.0562 0.051 Uiso 1 1 calc R
H57C H 0.2279 0.2695 0.0649 0.051 Uiso 1 1 calc R
C7S C 0.5795(3) 0.34022(10) 0.33023(19) 0.0396(7) Uani 1 1 d .
C58 C 0.3085(2) 0.30371(8) 0.19517(15) 0.0276(6) Uani 1 1 d .
H58A H 0.2265 0.2988 0.1881 0.041 Uiso 1 1 calc R
H58B H 0.3214 0.3302 0.1775 0.041 Uiso 1 1 calc R
H58C H 0.3429 0.3019 0.2466 0.041 Uiso 1 1 calc R
C72 C 0.0525(2) 0.30150(9) 0.52106(17) 0.0326(6) Uani 1 1 d .
H72 H -0.0035 0.2973 0.5492 0.039 Uiso 1 1 calc R
C34 C 0.3959(3) -0.00255(10) 0.8680(2) 0.0524(10) Uani 1 1 d .
H34A H 0.3235 -0.0132 0.8757 0.079 Uiso 1 1 calc R
H34B H 0.4570 -0.0101 0.9084 0.079 Uiso 1 1 calc R
H34C H 0.4121 -0.0132 0.8230 0.079 Uiso 1 1 calc R
C71 C 0.0535(3) 0.33611(9) 0.48271(17) 0.0350(7) Uani 1 1 d .
H71 H -0.0014 0.3561 0.4843 0.042 Uiso 1 1 calc R
C59 C 0.2535(2) 0.12582(8) 0.12231(14) 0.0269(6) Uani 1 1 d .
C61 C 0.3547(3) 0.09758(10) 0.12427(17) 0.0395(7) Uani 1 1 d .
H61A H 0.4135 0.1109 0.1040 0.059 Uiso 1 1 calc R
H61B H 0.3287 0.0739 0.0958 0.059 Uiso 1 1 calc R
H61C H 0.3862 0.0900 0.1743 0.059 Uiso 1 1 calc R
C30 C 0.8879(3) 0.08680(12) 0.9489(2) 0.0510(9) Uani 1 1 d .
H30A H 0.9025 0.1028 0.9086 0.076 Uiso 1 1 calc R
H30B H 0.9604 0.0790 0.9796 0.076 Uiso 1 1 calc R
H30C H 0.8438 0.1023 0.9772 0.076 Uiso 1 1 calc R
C43 C 1.3034(2) 0.10802(10) 0.5219(2) 0.0388(8) Uani 1 1 d .
H43A H 1.3714 0.1193 0.5529 0.058 Uiso 1 1 calc R
H43B H 1.2960 0.1183 0.4728 0.058 Uiso 1 1 calc R
H43C H 1.3103 0.0792 0.5211 0.058 Uiso 1 1 calc R
C42 C 1.2105(3) 0.10333(11) 0.62760(18) 0.0450(9) Uani 1 1 d .
H42A H 1.1432 0.1104 0.6466 0.068 Uiso 1 1 calc R
H42B H 1.2784 0.1148 0.6584 0.068 Uiso 1 1 calc R
H42C H 1.2182 0.0745 0.6269 0.068 Uiso 1 1 calc R
C45 C 0.9846(2) 0.03443(8) 0.34176(15) 0.0271(6) Uani 1 1 d .
C75 C 0.3352(3) 0.34667(8) 0.62848(16) 0.0338(7) Uani 1 1 d .
H75 H 0.3478 0.3725 0.6122 0.041 Uiso 1 1 calc R
C67 C 0.4734(3) 0.28303(9) 0.87432(14) 0.0303(6) Uani 1 1 d .
H67 H 0.4446 0.2809 0.9172 0.036 Uiso 1 1 calc R
C28 C 0.8079(3) 0.02370(16) 0.9826(2) 0.0757(16) Uani 1 1 d .
H28A H 0.7669 0.0381 1.0142 0.114 Uiso 1 1 calc R
H28B H 0.8833 0.0162 1.0099 0.114 Uiso 1 1 calc R
H28C H 0.7652 -0.0001 0.9644 0.114 Uiso 1 1 calc R
C76 C 0.2671(3) 0.34139(10) 0.67832(17) 0.0405(8) Uani 1 1 d .
H76 H 0.2343 0.3636 0.6969 0.049 Uiso 1 1 calc R
C44 C 1.1952(2) 0.16460(8) 0.55380(18) 0.0302(6) Uani 1 1 d .
H44A H 1.1296 0.1732 0.5731 0.045 Uiso 1 1 calc R
H44B H 1.1891 0.1751 0.5050 0.045 Uiso 1 1 calc R
H44C H 1.2653 0.1743 0.5849 0.045 Uiso 1 1 calc R
C46 C 1.1036(3) 0.02691(10) 0.32688(18) 0.0373(7) Uani 1 1 d .
H46A H 1.1375 0.0520 0.3166 0.056 Uiso 1 1 calc R
H46B H 1.0978 0.0093 0.2853 0.056 Uiso 1 1 calc R
H46C H 1.1515 0.0146 0.3693 0.056 Uiso 1 1 calc R
C4S C 0.3959(4) 0.03941(12) 0.3144(3) 0.0578(10) Uani 1 1 d .
H4S H 0.3330 0.0475 0.2783 0.069 Uiso 1 1 calc R
C9S C 0.5705(3) 0.28587(11) 0.40772(19) 0.0468(8) Uani 1 1 d .
H9S H 0.5315 0.2713 0.4380 0.056 Uiso 1 1 calc R
C56 C 0.4904(2) 0.28129(9) 0.16368(17) 0.0308(6) Uani 1 1 d .
H56A H 0.5261 0.2786 0.2148 0.046 Uiso 1 1 calc R
H56B H 0.5019 0.3082 0.1476 0.046 Uiso 1 1 calc R
H56C H 0.5249 0.2624 0.1353 0.046 Uiso 1 1 calc R
C11S C 0.7338(3) 0.29518(13) 0.3551(2) 0.0550(10) Uani 1 1 d .
H11S H 0.8070 0.2869 0.3495 0.066 Uiso 1 1 calc R
C62 C 0.1587(3) 0.10491(10) 0.15120(17) 0.0382(7) Uani 1 1 d .
H62A H 0.1888 0.0954 0.2002 0.057 Uiso 1 1 calc R
H62B H 0.1304 0.0825 0.1199 0.057 Uiso 1 1 calc R
H62C H 0.0964 0.1235 0.1519 0.057 Uiso 1 1 calc R
C47 C 0.9355(3) -0.00523(9) 0.3610(2) 0.0452(8) Uani 1 1 d .
H47A H 0.9813 -0.0152 0.4063 0.068 Uiso 1 1 calc R
H47B H 0.9369 -0.0244 0.3224 0.068 Uiso 1 1 calc R
H47C H 0.8569 -0.0014 0.3666 0.068 Uiso 1 1 calc R
C60 C 0.2065(3) 0.13717(10) 0.04315(15) 0.0421(8) Uani 1 1 d .
H60A H 0.1455 0.1566 0.0409 0.063 Uiso 1 1 calc R
H60B H 0.1763 0.1136 0.0158 0.063 Uiso 1 1 calc R
H60C H 0.2676 0.1485 0.0224 0.063 Uiso 1 1 calc R
C12S C 0.6858(3) 0.32889(11) 0.3207(2) 0.0468(8) Uani 1 1 d .
H12S H 0.7250 0.3439 0.2912 0.056 Uiso 1 1 calc R
C6S C 0.5216(3) 0.05255(10) 0.4307(2) 0.0493(9) Uani 1 1 d .
H6S H 0.5431 0.0683 0.4727 0.059 Uiso 1 1 calc R
C48 C 0.9100(3) 0.05120(12) 0.27264(17) 0.0497(9) Uani 1 1 d .
H48A H 0.8317 0.0541 0.2794 0.075 Uiso 1 1 calc R
H48B H 0.9113 0.0332 0.2324 0.075 Uiso 1 1 calc R
H48C H 0.9393 0.0770 0.2620 0.075 Uiso 1 1 calc R
C2S C 0.5453(3) -0.00600(10) 0.3599(2) 0.0482(9) Uani 1 1 d .
H2S H 0.5843 -0.0298 0.3545 0.058 Uiso 1 1 calc R
C5S C 0.4321(4) 0.06231(12) 0.3764(2) 0.0537(10) Uani 1 1 d .
H5S H 0.3922 0.0861 0.3810 0.064 Uiso 1 1 calc R
C29 C 0.8883(3) 0.02719(12) 0.8712(2) 0.0547(10) Uani 1 1 d .
H29A H 0.8483 0.0027 0.8545 0.082 Uiso 1 1 calc R
H29B H 0.9644 0.0209 0.8990 0.082 Uiso 1 1 calc R
H29C H 0.8950 0.0435 0.8296 0.082 Uiso 1 1 calc R
C32 C 0.3726(3) 0.05965(14) 0.9348(2) 0.0573(11) Uani 1 1 d .
H32A H 0.3648 0.0884 0.9309 0.086 Uiso 1 1 calc R
H32B H 0.4389 0.0530 0.9724 0.086 Uiso 1 1 calc R
H32C H 0.3041 0.0484 0.9474 0.086 Uiso 1 1 calc R
C8S C 0.5218(3) 0.31945(10) 0.37365(18) 0.0405(7) Uani 1 1 d .
H8S H 0.4493 0.3281 0.3801 0.049 Uiso 1 1 calc R
C33 C 0.2841(3) 0.05226(13) 0.8052(2) 0.0525(10) Uani 1 1 d .
H33A H 0.2176 0.0389 0.8164 0.079 Uiso 1 1 calc R
H33B H 0.2964 0.0432 0.7583 0.079 Uiso 1 1 calc R
H33C H 0.2712 0.0808 0.8036 0.079 Uiso 1 1 calc R
C1S C 0.5802(3) 0.01739(11) 0.4200(2) 0.0517(9) Uani 1 1 d .
C10S C 0.6752(4) 0.27332(12) 0.3981(2) 0.0541(10) Uani 1 1 d .
H10S H 0.7075 0.2498 0.4208 0.065 Uiso 1 1 calc R
C3S C 0.4515(4) 0.00579(13) 0.3069(2) 0.0580(10) Uani 1 1 d .
H3S H 0.4272 -0.0102 0.2654 0.070 Uiso 1 1 calc R

loop_
_atom_site_aniso_label
_atom_site_aniso_U_11
_atom_site_aniso_U_22
_atom_site_aniso_U_33
_atom_site_aniso_U_23
_atom_site_aniso_U_13
_atom_site_aniso_U_12
Ni1 0.01054(14) 0.01427(14) 0.00865(14) 0.00087(10) 0.00149(10) 0.00144(10)
Cl2 0.0557(6) 0.0426(5) 0.0854(7) 0.0077(5) 0.0279(5) 0.0090(4)
Cl1 0.0752(7) 0.0591(6) 0.0741(7) 0.0032(5) -0.0102(6) -0.0108(5)
N1 0.0124(8) 0.0164(9) 0.0112(8) 0.0015(7) 0.0017(7) 0.0010(7)
N5 0.0287(11) 0.0272(11) 0.0169(10) -0.0026(8) 0.0056(9) 0.0022(9)
C20 0.0119(10) 0.0155(10) 0.0135(10) -0.0003(8) 0.0026(8) 0.0003(8)
N2 0.0124(9) 0.0161(9) 0.0109(8) -0.0003(7) 0.0017(7) 0.0015(7)
N4 0.0126(8) 0.0163(9) 0.0103(8) -0.0005(7) 0.0017(7) 0.0000(7)
C5 0.0134(10) 0.0179(11) 0.0128(10) 0.0021(8) 0.0011(8) -0.0019(8)
C37 0.0135(10) 0.0157(10) 0.0215(11) 0.0028(9) 0.0027(9) 0.0006(8)
N3 0.0122(9) 0.0170(9) 0.0117(9) 0.0012(7) 0.0029(7) 0.0016(7)
C15 0.0157(10) 0.0164(10) 0.0102(10) 0.0010(8) 0.0011(8) -0.0013(8)
C68 0.0165(11) 0.0189(11) 0.0128(10) -0.0014(8) -0.0025(8) 0.0039(9)
C49 0.0132(10) 0.0218(11) 0.0117(10) 0.0009(8) 0.0015(8) 0.0037(8)
C18 0.0143(10) 0.0171(10) 0.0143(10) 0.0021(8) 0.0015(8) 0.0006(8)
C38 0.0148(11) 0.0188(11) 0.0240(12) 0.0006(9) 0.0057(9) 0.0033(9)
N6 0.0336(12) 0.0222(11) 0.0198(11) 0.0023(8) 0.0030(9) 0.0046(9)
C51 0.0145(10) 0.0218(11) 0.0160(11) 0.0035(9) 0.0022(9) 0.0053(9)
C10 0.0120(10) 0.0162(10) 0.0159(11) -0.0013(8) 0.0023(8) 0.0007(8)
C41 0.0136(11) 0.0202(12) 0.0273(13) -0.0008(9) 0.0010(9) -0.0017(9)
C26 0.0196(11) 0.0197(11) 0.0153(11) 0.0015(9) 0.0025(9) 0.0008(9)
C19 0.0121(10) 0.0160(10) 0.0142(10) 0.0024(8) 0.0025(8) 0.0002(8)
C73 0.0159(11) 0.0197(11) 0.0124(10) -0.0029(8) -0.0022(8) 0.0049(9)
C35 0.0125(10) 0.0184(11) 0.0162(11) 0.0020(8) 0.0033(8) 0.0015(8)
C50 0.0176(11) 0.0208(11) 0.0143(11) -0.0005(8) 0.0020(9) 0.0020(9)
C39 0.0178(11) 0.0174(11) 0.0198(11) -0.0029(9) 0.0047(9) 0.0015(9)
C55 0.0254(12) 0.0222(12) 0.0166(11) 0.0040(9) 0.0049(10) 0.0048(10)
C16 0.0133(10) 0.0170(10) 0.0126(10) 0.0020(8) 0.0006(8) -0.0002(8)
C2 0.0138(10) 0.0203(11) 0.0139(10) -0.0008(8) 0.0033(8) 0.0001(8)
C54 0.0195(11) 0.0210(11) 0.0158(11) 0.0017(9) 0.0029(9) 0.0014(9)
C40 0.0127(10) 0.0210(11) 0.0183(11) -0.0019(9) 0.0016(8) -0.0006(8)
C25 0.0231(12) 0.0233(12) 0.0171(11) 0.0021(9) 0.0055(9) -0.0025(10)
C11 0.0131(10) 0.0180(10) 0.0149(10) 0.0005(8) 0.0036(8) -0.0006(8)
C1 0.0119(10) 0.0164(10) 0.0128(10) -0.0005(8) 0.0019(8) -0.0013(8)
C74 0.0269(13) 0.0227(12) 0.0156(11) -0.0015(9) -0.0011(10) 0.0038(10)
C14 0.0149(10) 0.0186(11) 0.0113(10) 0.0010(8) 0.0029(8) -0.0014(8)
C21 0.0218(11) 0.0164(10) 0.0130(10) 0.0012(8) 0.0041(9) 0.0016(9)
C17 0.0140(10) 0.0196(11) 0.0143(10) 0.0020(8) 0.0001(8) 0.0027(8)
C12 0.0178(11) 0.0283(13) 0.0156(11) 0.0026(9) 0.0064(9) 0.0031(9)
C64 0.0185(11) 0.0249(12) 0.0175(11) -0.0018(9) 0.0005(9) 0.0020(9)
C9 0.0124(10) 0.0156(10) 0.0157(11) -0.0012(8) 0.0012(8) 0.0005(8)
C6 0.0157(10) 0.0161(10) 0.0128(10) 0.0019(8) 0.0011(8) 0.0007(8)
C53 0.0179(11) 0.0246(12) 0.0135(11) -0.0019(9) 0.0004(9) 0.0020(9)
C63 0.0152(10) 0.0230(11) 0.0118(10) -0.0020(8) -0.0008(8) 0.0044(9)
C69 0.0190(11) 0.0211(12) 0.0229(12) 0.0014(9) 0.0053(10) 0.0023(9)
C3 0.0176(11) 0.0213(11) 0.0135(10) 0.0006(9) 0.0037(9) 0.0021(9)
C36 0.0143(10) 0.0167(10) 0.0171(11) -0.0007(8) 0.0018(8) 0.0013(8)
C24 0.0273(13) 0.0230(12) 0.0163(11) 0.0071(9) 0.0043(10) -0.0014(10)
C31 0.0243(13) 0.0328(14) 0.0239(13) 0.0089(11) 0.0066(10) -0.0060(11)
C23 0.0222(12) 0.0256(12) 0.0163(11) 0.0052(9) 0.0002(9) 0.0025(10)
C7 0.0237(12) 0.0190(11) 0.0169(11) 0.0029(9) 0.0037(9) 0.0067(9)
C8 0.0198(11) 0.0197(11) 0.0190(11) 0.0020(9) 0.0031(9) 0.0060(9)
C4 0.0119(10) 0.0200(11) 0.0114(10) 0.0024(8) 0.0027(8) -0.0005(8)
C52 0.0190(11) 0.0279(12) 0.0095(10) 0.0003(9) -0.0002(8) 0.0042(9)
C22 0.0184(11) 0.0218(12) 0.0182(11) 0.0031(9) 0.0051(9) -0.0003(9)
C77 0.0352(15) 0.0461(17) 0.0225(13) -0.0031(12) 0.0089(12) 0.0187(13)
C65 0.0267(13) 0.0225(12) 0.0281(14) -0.0043(10) -0.0026(11) -0.0017(10)
C70 0.0482(17) 0.0199(12) 0.0207(13) 0.0037(10) 0.0011(12) 0.0092(11)
C78 0.0216(12) 0.0269(13) 0.0189(12) 0.0005(9) 0.0039(10) 0.0066(10)
C66 0.0351(15) 0.0280(14) 0.0244(13) -0.0119(11) -0.0009(11) 0.0050(11)
C27 0.0244(13) 0.0446(17) 0.0278(14) 0.0184(12) -0.0013(11) 0.0025(12)
C13 0.0205(11) 0.0246(12) 0.0119(10) 0.0008(9) 0.0054(9) 0.0027(9)
C57 0.0534(19) 0.0272(14) 0.0198(13) 0.0084(11) 0.0033(13) 0.0095(13)
C7S 0.0359(17) 0.0390(17) 0.0444(18) -0.0100(14) 0.0091(14) -0.0011(13)
C58 0.0305(14) 0.0258(13) 0.0250(13) 0.0025(10) 0.0022(11) 0.0107(11)
C72 0.0239(13) 0.0378(16) 0.0385(16) -0.0023(13) 0.0123(12) 0.0063(12)
C34 0.047(2) 0.0379(18) 0.075(3) 0.0136(18) 0.0194(19) -0.0126(16)
C71 0.0352(16) 0.0329(15) 0.0351(16) -0.0015(12) 0.0030(13) 0.0195(12)
C59 0.0356(15) 0.0268(13) 0.0156(12) -0.0040(10) -0.0015(10) -0.0013(11)
C61 0.052(2) 0.0361(16) 0.0294(15) -0.0112(13) 0.0068(14) 0.0067(14)
C30 0.0351(18) 0.068(2) 0.0416(19) 0.0031(17) -0.0110(15) -0.0053(17)
C43 0.0150(12) 0.0395(17) 0.063(2) -0.0203(15) 0.0095(13) -0.0048(11)
C42 0.0319(16) 0.059(2) 0.0350(17) 0.0157(15) -0.0141(13) -0.0157(15)
C45 0.0224(12) 0.0295(14) 0.0296(14) -0.0112(11) 0.0061(11) 0.0033(10)
C75 0.0477(18) 0.0200(13) 0.0296(15) -0.0033(11) -0.0018(13) 0.0083(12)
C67 0.0379(15) 0.0372(15) 0.0163(12) -0.0074(11) 0.0064(11) 0.0047(12)
C28 0.040(2) 0.117(4) 0.065(3) 0.069(3) -0.0026(19) 0.005(2)
C76 0.054(2) 0.0379(17) 0.0272(15) -0.0094(12) 0.0036(14) 0.0249(15)
C44 0.0229(13) 0.0217(13) 0.0456(17) -0.0068(12) 0.0056(12) -0.0054(10)
C46 0.0286(15) 0.0462(18) 0.0395(17) -0.0187(14) 0.0127(13) 0.0041(13)
C4S 0.053(2) 0.056(2) 0.070(3) 0.010(2) 0.027(2) 0.0028(19)
C9S 0.053(2) 0.052(2) 0.0330(17) -0.0078(15) 0.0024(15) -0.0188(17)
C56 0.0289(14) 0.0307(14) 0.0363(16) 0.0058(12) 0.0148(12) -0.0023(11)
C11S 0.0396(19) 0.067(3) 0.055(2) -0.010(2) 0.0022(17) 0.0133(18)
C62 0.0443(18) 0.0369(16) 0.0310(15) -0.0074(13) 0.0019(13) -0.0145(14)
C47 0.0410(18) 0.0303(16) 0.068(2) -0.0223(16) 0.0187(17) -0.0067(13)
C60 0.063(2) 0.0400(17) 0.0177(13) -0.0057(12) -0.0060(14) -0.0080(15)
C12S 0.0376(18) 0.051(2) 0.054(2) -0.0036(17) 0.0146(16) -0.0003(15)
C6S 0.055(2) 0.0297(16) 0.065(2) -0.0034(16) 0.0182(19) -0.0072(15)
C48 0.050(2) 0.068(2) 0.0274(16) -0.0185(16) -0.0010(15) 0.0177(18)
C2S 0.054(2) 0.0350(17) 0.055(2) -0.0118(15) 0.0099(18) 0.0071(15)
C5S 0.060(2) 0.045(2) 0.065(3) -0.0099(18) 0.033(2) -0.0052(18)
C29 0.042(2) 0.056(2) 0.064(2) 0.0101(19) 0.0048(18) 0.0220(17)
C32 0.051(2) 0.083(3) 0.047(2) -0.018(2) 0.0318(18) -0.028(2)
C8S 0.0376(17) 0.0449(18) 0.0408(18) -0.0143(15) 0.0122(14) -0.0108(14)
C33 0.0250(15) 0.077(3) 0.054(2) 0.029(2) 0.0037(15) -0.0120(16)
C1S 0.053(2) 0.047(2) 0.057(2) 0.0014(17) 0.0130(18) -0.0130(17)
C10S 0.058(2) 0.053(2) 0.042(2) -0.0009(17) -0.0108(18) 0.0061(18)
C3S 0.060(3) 0.055(2) 0.061(3) -0.0036(19) 0.018(2) 0.0005(19)

loop_
_atom_type_symbol
_atom_type_description
_atom_type_scat_dispersion_real
_atom_type_scat_dispersion_imag
_atom_type_scat_source
C C 0.0033 0.0016 'International Tables Vol C Tables 4.2.6.8 and 6.1.1.4'
H H 0.0000 0.0000 'International Tables Vol C Tables 4.2.6.8 and 6.1.1.4'
N N 0.0061 0.0033 'International Tables Vol C Tables 4.2.6.8 and 6.1.1.4'
Cl Cl 0.1484 0.1585 'International Tables Vol C Tables 4.2.6.8 and 6.1.1.4'
Ni Ni 0.3393 1.1124 'International Tables Vol C Tables 4.2.6.8 and 6.1.1.4'

loop_
_geom_angle_atom_site_label_1
_geom_angle_atom_site_label_2
_geom_angle_atom_site_label_3
_geom_angle
N1 Ni1 N2 89.79(8)
N1 Ni1 N3 177.14(8)
N2 Ni1 N3 89.49(8)
N1 Ni1 N4 90.06(8)
N2 Ni1 N4 178.18(8)
N3 Ni1 N4 90.74(8)
C4 N1 C1 106.07(18)
C4 N1 Ni1 127.48(15)
C1 N1 Ni1 125.11(15)
C67 N5 C63 117.3(2)
C1 C20 C19 121.5(2)
C1 C20 C73 118.80(19)
C19 C20 C73 119.27(19)
C9 N2 C6 105.93(18)
C9 N2 Ni1 127.00(15)
C6 N2 Ni1 126.95(15)
C16 N4 C19 106.21(18)
C16 N4 Ni1 125.81(15)
C19 N4 Ni1 127.50(15)
C6 C5 C4 120.0(2)
C6 C5 C21 119.9(2)
C4 C5 C21 119.8(2)
C38 C37 C36 117.8(2)
C38 C37 C41 123.1(2)
C36 C37 C41 119.0(2)
C14 N3 C11 105.37(18)
C14 N3 Ni1 127.06(15)
C11 N3 Ni1 127.14(15)
C14 C15 C16 121.3(2)
C14 C15 C49 116.51(19)
C16 C15 C49 121.2(2)
N6 C68 C69 122.9(2)
N6 C68 C18 116.7(2)
C69 C68 C18 120.3(2)
C54 C49 C50 119.8(2)
C54 C49 C15 121.1(2)
C50 C49 C15 118.8(2)
C17 C18 C19 106.4(2)
C17 C18 C68 122.2(2)
C19 C18 C68 131.3(2)
C39 C38 C37 122.7(2)
C39 C38 H38 118.6
C37 C38 H38 118.6
C68 N6 C70 116.7(2)
C50 C51 C52 117.8(2)
C50 C51 C55 118.3(2)
C52 C51 C55 123.9(2)
C11 C10 C9 120.6(2)
C11 C10 C35 120.0(2)
C9 C10 C35 119.1(2)
C42 C41 C37 109.5(2)
C42 C41 C44 109.0(3)
C37 C41 C44 110.3(2)
C42 C41 C43 109.1(3)
C37 C41 C43 112.2(2)
C44 C41 C43 106.6(2)
C25 C26 C21 121.3(2)
C25 C26 H26 119.4
C21 C26 H26 119.4
N4 C19 C20 124.0(2)
N4 C19 C18 109.38(19)
C20 C19 C18 126.5(2)
C74 C73 C78 119.2(2)
C74 C73 C20 121.2(2)
C78 C73 C20 119.6(2)
C40 C35 C36 119.3(2)
C40 C35 C10 121.8(2)
C36 C35 C10 118.8(2)
C49 C50 C51 121.3(2)
C49 C50 H50 119.4
C51 C50 H50 119.4
C38 C39 C40 117.9(2)
C38 C39 C45 122.9(2)
C40 C39 C45 119.2(2)
C51 C55 C58 109.4(2)
C51 C55 C56 108.2(2)
C58 C55 C56 109.1(2)
C51 C55 C57 112.3(2)
C58 C55 C57 109.2(2)
C56 C55 C57 108.6(2)
N4 C16 C15 124.8(2)
N4 C16 C17 110.07(19)
C15 C16 C17 124.6(2)
C3 C2 C1 106.1(2)
C3 C2 C63 124.4(2)
C1 C2 C63 129.1(2)
C49 C54 C53 120.7(2)
C49 C54 H54 119.6
C53 C54 H54 119.6
C35 C40 C39 121.2(2)
C35 C40 H40 119.4
C39 C40 H40 119.4
C26 C25 C24 117.9(2)
C26 C25 C31 122.7(2)
C24 C25 C31 119.4(2)
N3 C11 C10 123.9(2)
N3 C11 C12 110.15(19)
C10 C11 C12 125.4(2)
N1 C1 C20 122.8(2)
N1 C1 C2 109.08(19)
C20 C1 C2 126.6(2)
C73 C74 C75 119.8(3)
C73 C74 H74 120.1
C75 C74 H74 120.1
N3 C14 C15 125.1(2)
N3 C14 C13 110.5(2)
C15 C14 C13 123.8(2)
C22 C21 C26 118.9(2)
C22 C21 C5 121.9(2)
C26 C21 C5 119.1(2)
C18 C17 C16 107.8(2)
C18 C17 H17 126.1
C16 C17 H17 126.1
C13 C12 C11 106.7(2)
C13 C12 H12 126.6
C11 C12 H12 126.6
C65 C64 C63 118.4(2)
C65 C64 H64 120.8
C63 C64 H64 120.8
N2 C9 C10 125.6(2)
N2 C9 C8 109.91(19)
C10 C9 C8 124.1(2)
N2 C6 C5 124.2(2)
N2 C6 C7 109.52(19)
C5 C6 C7 125.1(2)
C52 C53 C54 118.0(2)
C52 C53 C59 122.6(2)
C54 C53 C59 119.4(2)
N5 C63 C64 122.7(2)
N5 C63 C2 116.4(2)
C64 C63 C2 120.8(2)
C72 C69 C68 118.9(2)
C72 C69 H69 120.5
C68 C69 H69 120.5
C2 C3 C4 107.8(2)
C2 C3 H3 126.1
C4 C3 H3 126.1
C35 C36 C37 121.0(2)
C35 C36 H36 119.5
C37 C36 H36 119.5
C23 C24 C25 122.6(2)
C23 C24 H24 118.7
C25 C24 H24 118.7
C33 C31 C32 109.3(3)
C33 C31 C25 112.2(2)
C32 C31 C25 109.4(2)
C33 C31 C34 106.6(3)
C32 C31 C34 109.7(3)
C25 C31 C34 109.6(2)
C24 C23 C22 117.9(2)
C24 C23 C27 122.5(2)
C22 C23 C27 119.6(2)
C8 C7 C6 107.0(2)
C8 C7 H7 126.5
C6 C7 H7 126.5
C7 C8 C9 107.3(2)
C7 C8 H8 126.3
C9 C8 H8 126.3
N1 C4 C5 125.2(2)
N1 C4 C3 110.1(2)
C5 C4 C3 123.6(2)
C53 C52 C51 122.4(2)
C53 C52 H52 118.8
C51 C52 H52 118.8
C21 C22 C23 121.4(2)
C21 C22 H22 119.3
C23 C22 H22 119.3
C76 C77 C78 120.1(3)
C76 C77 H77 120.0
C78 C77 H77 120.0
C66 C65 C64 119.4(3)
C66 C65 H65 120.3
C64 C65 H65 120.3
N6 C70 C71 123.4(2)
N6 C70 H70 118.3
C71 C70 H70 118.3
C77 C78 C73 120.4(3)
C77 C78 H78 119.8
C73 C78 H78 119.8
C65 C66 C67 117.9(2)
C65 C66 H66 121.0
C67 C66 H66 121.0
C28 C27 C30 108.8(3)
C28 C27 C23 112.2(3)
C30 C27 C23 109.6(3)
C28 C27 C29 108.8(3)
C30 C27 C29 108.8(3)
C23 C27 C29 108.5(3)
C12 C13 C14 107.0(2)
C12 C13 H13 126.5
C14 C13 H13 126.5
C55 C57 H57A 109.5
C55 C57 H57B 109.5
H57A C57 H57B 109.5
C55 C57 H57C 109.5
H57A C57 H57C 109.5
H57B C57 H57C 109.5
C8S C7S C12S 122.0(3)
C8S C7S Cl2 119.9(3)
C12S C7S Cl2 118.1(3)
C55 C58 H58A 109.5
C55 C58 H58B 109.5
H58A C58 H58B 109.5
C55 C58 H58C 109.5
H58A C58 H58C 109.5
H58B C58 H58C 109.5
C69 C72 C71 119.2(3)
C69 C72 H72 120.4
C71 C72 H72 120.4
C31 C34 H34A 109.5
C31 C34 H34B 109.5
H34A C34 H34B 109.5
C31 C34 H34C 109.5
H34A C34 H34C 109.5
H34B C34 H34C 109.5
C70 C71 C72 118.8(2)
C70 C71 H71 120.6
C72 C71 H71 120.6
C62 C59 C53 110.0(2)
C62 C59 C60 108.1(3)
C53 C59 C60 112.3(2)
C62 C59 C61 110.1(3)
C53 C59 C61 108.2(2)
C60 C59 C61 108.0(2)
C59 C61 H61A 109.5
C59 C61 H61B 109.5
H61A C61 H61B 109.5
C59 C61 H61C 109.5
H61A C61 H61C 109.5
H61B C61 H61C 109.5
C27 C30 H30A 109.5
C27 C30 H30B 109.5
H30A C30 H30B 109.5
C27 C30 H30C 109.5
H30A C30 H30C 109.5
H30B C30 H30C 109.5
C41 C43 H43A 109.5
C41 C43 H43B 109.5
H43A C43 H43B 109.5
C41 C43 H43C 109.5
H43A C43 H43C 109.5
H43B C43 H43C 109.5
C41 C42 H42A 109.5
C41 C42 H42B 109.5
H42A C42 H42B 109.5
C41 C42 H42C 109.5
H42A C42 H42C 109.5
H42B C42 H42C 109.5
C46 C45 C48 107.9(3)
C46 C45 C39 112.4(2)
C48 C45 C39 109.7(2)
C46 C45 C47 108.4(2)
C48 C45 C47 109.8(3)
C39 C45 C47 108.6(2)
C76 C75 C74 120.4(3)
C76 C75 H75 119.8
C74 C75 H75 119.8
N5 C67 C66 124.1(3)
N5 C67 H67 118.0
C66 C67 H67 118.0
C27 C28 H28A 109.5
C27 C28 H28B 109.5
H28A C28 H28B 109.5
C27 C28 H28C 109.5
H28A C28 H28C 109.5
H28B C28 H28C 109.5
C77 C76 C75 120.1(3)
C77 C76 H76 119.9
C75 C76 H76 119.9
C41 C44 H44A 109.5
C41 C44 H44B 109.5
H44A C44 H44B 109.5
C41 C44 H44C 109.5
H44A C44 H44C 109.5
H44B C44 H44C 109.5
C45 C46 H46A 109.5
C45 C46 H46B 109.5
H46A C46 H46B 109.5
C45 C46 H46C 109.5
H46A C46 H46C 109.5
H46B C46 H46C 109.5
C3S C4S C5S 118.8(4)
C3S C4S H4S 120.6
C5S C4S H4S 120.6
C10S C9S C8S 120.4(4)
C10S C9S H9S 119.8
C8S C9S H9S 119.8
C55 C56 H56A 109.5
C55 C56 H56B 109.5
H56A C56 H56B 109.5
C55 C56 H56C 109.5
H56A C56 H56C 109.5
H56B C56 H56C 109.5
C12S C11S C10S 120.1(4)
C12S C11S H11S 119.9
C10S C11S H11S 119.9
C59 C62 H62A 109.5
C59 C62 H62B 109.5
H62A C62 H62B 109.5
C59 C62 H62C 109.5
H62A C62 H62C 109.5
H62B C62 H62C 109.5
C45 C47 H47A 109.5
C45 C47 H47B 109.5
H47A C47 H47B 109.5
C45 C47 H47C 109.5
H47A C47 H47C 109.5
H47B C47 H47C 109.5
C59 C60 H60A 109.5
C59 C60 H60B 109.5
H60A C60 H60B 109.5
C59 C60 H60C 109.5
H60A C60 H60C 109.5
H60B C60 H60C 109.5
C7S C12S C11S 118.5(4)
C7S C12S H12S 120.8
C11S C12S H12S 120.8
C5S C6S C1S 115.6(4)
C5S C6S H6S 122.2
C1S C6S H6S 122.2
C45 C48 H48A 109.5
C45 C48 H48B 109.5
H48A C48 H48B 109.5
C45 C48 H48C 109.5
H48A C48 H48C 109.5
H48B C48 H48C 109.5
C1S C2S C3S 119.4(4)
C1S C2S H2S 120.3
C3S C2S H2S 120.3
C6S C5S C4S 124.0(4)
C6S C5S H5S 118.0
C4S C5S H5S 118.0
C27 C29 H29A 109.5
C27 C29 H29B 109.5
H29A C29 H29B 109.5
C27 C29 H29C 109.5
H29A C29 H29C 109.5
H29B C29 H29C 109.5
C31 C32 H32A 109.5
C31 C32 H32B 109.5
H32A C32 H32B 109.5
C31 C32 H32C 109.5
H32A C32 H32C 109.5
H32B C32 H32C 109.5
C7S C8S C9S 119.0(3)
C7S C8S H8S 120.5
C9S C8S H8S 120.5
C31 C33 H33A 109.5
C31 C33 H33B 109.5
H33A C33 H33B 109.5
C31 C33 H33C 109.5
H33A C33 H33C 109.5
H33B C33 H33C 109.5
C2S C1S C6S 121.6(4)
C2S C1S Cl1 120.4(3)
C6S C1S Cl1 117.9(3)
C9S C10S C11S 119.9(4)
C9S C10S H10S 120.0
C11S C10S H10S 120.0
C4S C3S C2S 120.6(4)
C4S C3S H3S 119.7
C2S C3S H3S 119.7

loop_
_geom_bond_atom_site_label_1
_geom_bond_atom_site_label_2
_geom_bond_distance
Ni1 N1 1.9075(19)
Ni1 N2 1.9078(19)
Ni1 N3 1.9098(19)
Ni1 N4 1.9128(19)
Cl2 C7S 1.754(4)
Cl1 C1S 1.714(4)
N1 C4 1.376(3)
N1 C1 1.392(3)
N5 C67 1.335(3)
N5 C63 1.345(3)
C20 C1 1.402(3)
C20 C19 1.404(3)
C20 C73 1.490(3)
N2 C9 1.376(3)
N2 C6 1.383(3)
N4 C16 1.379(3)
N4 C19 1.386(3)
C5 C6 1.396(3)
C5 C4 1.404(3)
C5 C21 1.496(3)
C37 C38 1.396(3)
C37 C36 1.399(3)
C37 C41 1.530(3)
N3 C14 1.373(3)
N3 C11 1.382(3)
C15 C14 1.392(3)
C15 C16 1.396(3)
C15 C49 1.501(3)
C68 N6 1.349(3)
C68 C69 1.388(3)
C68 C18 1.487(3)
C49 C54 1.388(3)
C49 C50 1.389(3)
C18 C17 1.361(3)
C18 C19 1.458(3)
C38 C39 1.390(3)
C38 H38 0.9500
N6 C70 1.354(4)
C51 C50 1.397(3)
C51 C52 1.401(3)
C51 C55 1.531(3)
C10 C11 1.392(3)
C10 C9 1.393(3)
C10 C35 1.492(3)
C41 C42 1.522(4)
C41 C44 1.534(4)
C41 C43 1.534(4)
C26 C25 1.396(3)
C26 C21 1.400(3)
C26 H26 0.9500
C73 C74 1.390(3)
C73 C78 1.399(3)
C35 C40 1.394(3)
C35 C36 1.396(3)
C50 H50 0.9500
C39 C40 1.398(3)
C39 C45 1.537(3)
C55 C58 1.534(4)
C55 C56 1.535(4)
C55 C57 1.538(4)
C16 C17 1.431(3)
C2 C3 1.361(3)
C2 C1 1.460(3)
C2 C63 1.482(3)
C54 C53 1.410(3)
C54 H54 0.9500
C40 H40 0.9500
C25 C24 1.400(4)
C25 C31 1.539(3)
C11 C12 1.444(3)
C74 C75 1.395(4)
C74 H74 0.9500
C14 C13 1.439(3)
C21 C22 1.388(3)
C17 H17 0.9500
C12 C13 1.352(3)
C12 H12 0.9500
C64 C65 1.391(4)
C64 C63 1.397(3)
C64 H64 0.9500
C9 C8 1.437(3)
C6 C7 1.442(3)
C53 C52 1.392(3)
C53 C59 1.537(3)
C69 C72 1.374(4)
C69 H69 0.9500
C3 C4 1.432(3)
C3 H3 0.9500
C36 H36 0.9500
C24 C23 1.385(4)
C24 H24 0.9500
C31 C33 1.520(4)
C31 C32 1.524(4)
C31 C34 1.539(4)
C23 C22 1.405(3)
C23 C27 1.535(4)
C7 C8 1.351(3)
C7 H7 0.9500
C8 H8 0.9500
C52 H52 0.9500
C22 H22 0.9500
C77 C76 1.376(5)
C77 C78 1.389(4)
C77 H77 0.9500
C65 C66 1.377(4)
C65 H65 0.9500
C70 C71 1.374(4)
C70 H70 0.9500
C78 H78 0.9500
C66 C67 1.391(4)
C66 H66 0.9500
C27 C28 1.525(4)
C27 C30 1.526(5)
C27 C29 1.546(5)
C13 H13 0.9500
C57 H57A 0.9800
C57 H57B 0.9800
C57 H57C 0.9800
C7S C8S 1.373(5)
C7S C12S 1.380(5)
C58 H58A 0.9800
C58 H58B 0.9800
C58 H58C 0.9800
C72 C71 1.381(4)
C72 H72 0.9500
C34 H34A 0.9800
C34 H34B 0.9800
C34 H34C 0.9800
C71 H71 0.9500
C59 C62 1.534(4)
C59 C60 1.540(4)
C59 C61 1.541(4)
C61 H61A 0.9800
C61 H61B 0.9800
C61 H61C 0.9800
C30 H30A 0.9800
C30 H30B 0.9800
C30 H30C 0.9800
C43 H43A 0.9800
C43 H43B 0.9800
C43 H43C 0.9800
C42 H42A 0.9800
C42 H42B 0.9800
C42 H42C 0.9800
C45 C46 1.534(4)
C45 C48 1.537(4)
C45 C47 1.541(4)
C75 C76 1.382(5)
C75 H75 0.9500
C67 H67 0.9500
C28 H28A 0.9800
C28 H28B 0.9800
C28 H28C 0.9800
C76 H76 0.9500
C44 H44A 0.9800
C44 H44B 0.9800
C44 H44C 0.9800
C46 H46A 0.9800
C46 H46B 0.9800
C46 H46C 0.9800
C4S C3S 1.343(6)
C4S C5S 1.401(6)
C4S H4S 0.9500
C9S C10S 1.374(6)
C9S C8S 1.378(5)
C9S H9S 0.9500
C56 H56A 0.9800
C56 H56B 0.9800
C56 H56C 0.9800
C11S C12S 1.382(6)
C11S C10S 1.394(6)
C11S H11S 0.9500
C62 H62A 0.9800
C62 H62B 0.9800
C62 H62C 0.9800
C47 H47A 0.9800
C47 H47B 0.9800
C47 H47C 0.9800
C60 H60A 0.9800
C60 H60B 0.9800
C60 H60C 0.9800
C12S H12S 0.9500
C6S C5S 1.368(6)
C6S C1S 1.419(5)
C6S H6S 0.9500
C48 H48A 0.9800
C48 H48B 0.9800
C48 H48C 0.9800
C2S C1S 1.379(5)
C2S C3S 1.407(6)
C2S H2S 0.9500
C5S H5S 0.9500
C29 H29A 0.9800
C29 H29B 0.9800
C29 H29C 0.9800
C32 H32A 0.9800
C32 H32B 0.9800
C32 H32C 0.9800
C8S H8S 0.9500
C33 H33A 0.9800
C33 H33B 0.9800
C33 H33C 0.9800
C10S H10S 0.9500
C3S H3S 0.9500
